data_4511805
loop_
_publ_author_name
'Abeysinghe, Dileka'
'Smith, Mark D.'
'Yeon, Jeongho'
'Morrison, Gregory'
'zur Loye, Hans-Conrad'

_publ_section_title
;
 Observation of Multiple Crystal-to-Crystal Transitions in a New Reduced
 Vanadium Oxalate Hybrid Material, Ba3[(VO)2(C2O4)5(H2O)6]&#x00B7;(H2O)3,
 Prepared via a Mild, Two-Step Hydrothermal Method
;
_journal_issue 9
_journal_name_full 'Crystal Growth &amp; Design'
_journal_page_first 4749
_journal_paper_doi 10.1021/cg500888u
_journal_volume 14
_journal_year 2014
_chemical_formula_moiety 'C10 H4 Ba3 O24.13 V2'
_chemical_formula_sum 'C10 H4 Ba3 O24.13 V2'
_chemical_formula_weight 1024.19
_chemical_name_systematic
;
 ?
;
_space_group_crystal_system monoclinic
_space_group_IT_number 14
_space_group_name_Hall '-P 2ybc'
_space_group_name_H-M_alt 'P 1 21/c 1'
_symmetry_space_group_name_Hall '-P 2ybc'
_symmetry_space_group_name_H-M 'P 1 21/c 1'
_atom_sites_solution_hydrogens difmap
_atom_sites_solution_primary direct
_audit_creation_date 2014-03-19
_audit_creation_method
;
Olex2 1.2
(compiled 2014.03.12 svn.r2899 for OlexSys, GUI svn.r4796)
;
_cell_angle_alpha 90
_cell_angle_beta 90.807(2)
_cell_angle_gamma 90
_cell_formula_units_Z 4
_cell_length_a 10.2382(10)
_cell_length_b 14.5463(14)
_cell_length_c 15.2328(14)
_cell_measurement_reflns_used 6094
_cell_measurement_temperature 100(2)
_cell_measurement_theta_max 25.009
_cell_measurement_theta_min 2.675
_cell_volume 2268.4(4)
_computing_cell_refinement 'SAINT v6.45A (Bruker, 2003)'
_computing_data_collection 'SMART v5.631 (Bruker, 2003)'
_computing_data_reduction 'SAINT v6.45A (Bruker, 2003)'
_computing_molecular_graphics 'Olex2 (Dolomanov et al., 2009)'
_computing_publication_material 'Olex2 (Dolomanov et al., 2009)'
_computing_structure_refinement 'ShelXL (Sheldrick, 2008)'
_computing_structure_solution 'ShelXS (Sheldrick, 2008)'
_diffrn_ambient_temperature 100(2)
_diffrn_measured_fraction_theta_full 1.000
_diffrn_measured_fraction_theta_max 0.999
_diffrn_measurement_device_type 'CCD area detector'
_diffrn_measurement_method 'phi and omega scans'
_diffrn_radiation_monochromator graphite
_diffrn_radiation_type MoK\a
_diffrn_radiation_wavelength 0.71073
_diffrn_reflns_av_R_equivalents 0.0461
_diffrn_reflns_av_unetI/netI 0.0344
_diffrn_reflns_Laue_measured_fraction_full 1.000
_diffrn_reflns_Laue_measured_fraction_max 0.999
_diffrn_reflns_limit_h_max 12
_diffrn_reflns_limit_h_min -12
_diffrn_reflns_limit_k_max 17
_diffrn_reflns_limit_k_min -17
_diffrn_reflns_limit_l_max 18
_diffrn_reflns_limit_l_min -18
_diffrn_reflns_number 19487
_diffrn_reflns_point_group_measured_fraction_full 1.000
_diffrn_reflns_point_group_measured_fraction_max 0.999
_diffrn_reflns_theta_full 25.000
_diffrn_reflns_theta_max 25.023
_diffrn_reflns_theta_min 1.936
_diffrn_source_current 35.0
_diffrn_source_power 1.575
_diffrn_source_voltage 45.0
_exptl_absorpt_coefficient_mu 6.040
_exptl_absorpt_correction_T_max 1
_exptl_absorpt_correction_T_min 0.765688
_exptl_absorpt_correction_type multi-scan
_exptl_absorpt_process_details
;
SADABS v.2.10 (Bruker,2003) was used for absorption correction.
R(int) was 0.0612 before and 0.0374 after correction.
The Ratio of minimum to maximum transmission is 0.7657.
The \l/2 correction factor is 0.0015.
;
_exptl_crystal_colour 'purplish blue'
_exptl_crystal_colour_primary 'purplish blue'
_exptl_crystal_density_diffrn 2.999
_exptl_crystal_description irregular
_exptl_crystal_F_000 1884
_exptl_crystal_size_max 0.12
_exptl_crystal_size_mid 0.1
_exptl_crystal_size_min 0.08
_refine_diff_density_max 1.459
_refine_diff_density_min -0.734
_refine_diff_density_rms 0.181
_refine_ls_extinction_method none
_refine_ls_goodness_of_fit_ref 1.143
_refine_ls_hydrogen_treatment refall
_refine_ls_matrix_type full
_refine_ls_number_parameters 369
_refine_ls_number_reflns 3997
_refine_ls_number_restraints 13
_refine_ls_restrained_S_all 1.142
_refine_ls_R_factor_all 0.0415
_refine_ls_R_factor_gt 0.0331
_refine_ls_shift/su_max 0.001
_refine_ls_shift/su_mean 0.000
_refine_ls_structure_factor_coef Fsqd
_refine_ls_weighting_details 'w=1/[\s^2^(Fo^2^)+(0.0322P)^2^+6.0494P] where P=(Fo^2^+2Fc^2^)/3'
_refine_ls_weighting_scheme calc
_refine_ls_wR_factor_gt 0.0690
_refine_ls_wR_factor_ref 0.0717
_reflns_number_gt 3509
_reflns_number_total 3997
_reflns_threshold_expression 'I > 2\s(I)'
_cod_data_source_file cg500888u_si_002.cif
_cod_data_source_block da67tgas
_cod_depositor_comments 'Adding full bibliography for 4511803--4511805.cif.'
_cod_database_code 4511805
_shelxl_version_number 2014-1
_shelx_space_group_comment
;
The symmetry employed for this shelxl refinement is uniquely defined
by the following loop, which should always be used as a source of
symmetry information in preference to the above space-group names.
They are only intended as comments.
;
_shelx_estimated_absorpt_t_max 0.644
_shelx_estimated_absorpt_t_min 0.531
_olex2_refinement_description
;
1. Restrained distances
 O24-H24B \\sim O24-H24A \\sim O23-H23B \\sim O23-H23A
 with sigma of 0.02
 H24B-H24A \\sim H23A-H23B
 with sigma of 0.02
2. Uiso/Uaniso restraints and constraints
Uanis(C9) \\sim Ueq: with sigma of 0.005 and sigma for terminal atoms of 0.01
Uiso(H23A) = Uiso(H23B) = Uiso(H24A) = Uiso(H24B)
3. Others
 Fixed Uiso: O1S(0.025)
;
_olex2_computing_structure_refinement_long 'ShelXL (Sheldrick, 2008)'
_olex2_computing_structure_solution_long 'ShelXS (Sheldrick, 2008)'

loop_
_space_group_symop_operation_xyz
'x, y, z'
'-x, y+1/2, -z+1/2'
'-x, -y, -z'
'x, -y-1/2, z-1/2'

loop_
_atom_site_label
_atom_site_type_symbol
_atom_site_fract_x
_atom_site_fract_y
_atom_site_fract_z
_atom_site_U_iso_or_equiv
_atom_site_adp_type
_atom_site_occupancy
_atom_site_site_symmetry_order
_atom_site_calc_flag
_atom_site_refinement_flags_adp
Ba1 Ba 0.83609(4) 0.62938(3) 0.35043(2) 0.00960(11) Uani 1 1 d .
Ba2 Ba 0.20513(4) 0.47613(3) 0.24059(2) 0.01046(11) Uani 1 1 d .
Ba3 Ba 0.32715(4) 0.69678(3) 0.03625(2) 0.00932(10) Uani 1 1 d .
V1 V 0.64522(10) 0.39754(7) 0.19700(7) 0.0080(2) Uani 1 1 d .
V2 V 0.09133(10) 0.28942(7) 0.39385(7) 0.0087(2) Uani 1 1 d .
O1 O 0.4525(4) 0.3796(3) 0.2178(3) 0.0097(9) Uani 1 1 d .
O2 O 0.2729(4) 0.2972(3) 0.1938(3) 0.0132(10) Uani 1 1 d .
O3 O 0.5926(4) 0.2573(3) 0.1311(3) 0.0090(9) Uani 1 1 d .
O4 O 0.4272(4) 0.1575(3) 0.1334(3) 0.0119(10) Uani 1 1 d .
O5 O 0.1287(4) 0.5649(3) 0.0699(3) 0.0122(10) Uani 1 1 d .
O6 O 0.0505(4) 0.7086(3) 0.0597(3) 0.0092(9) Uani 1 1 d .
O7 O -0.0453(4) 0.5389(3) 0.2066(3) 0.0114(10) Uani 1 1 d .
O8 O -0.1410(4) 0.6703(3) 0.1674(3) 0.0095(9) Uani 1 1 d .
O9 O 0.2189(4) 0.6634(3) 0.2147(3) 0.0149(10) Uani 1 1 d .
O10 O 0.3039(4) 0.8030(3) 0.2097(3) 0.0102(9) Uani 1 1 d .
O11 O 0.0586(4) 0.7282(3) 0.3491(3) 0.0172(11) Uani 1 1 d .
O12 O 0.1901(4) 0.8510(3) 0.3558(3) 0.0114(10) Uani 1 1 d .
O13 O 0.5894(4) 0.6741(3) 0.0000(3) 0.0119(10) Uani 1 1 d .
O14 O 0.7930(4) 0.7341(3) -0.0001(3) 0.0110(10) Uani 1 1 d .
O15 O 0.5184(4) 0.8363(3) 0.0839(3) 0.0125(10) Uani 1 1 d .
O16 O 0.7293(4) 0.8476(3) 0.1229(3) 0.0112(10) Uani 1 1 d .
O17 O 0.6026(4) 0.4446(3) 0.0761(3) 0.0093(9) Uani 1 1 d .
O18 O 0.4297(4) 0.5372(3) 0.0982(3) 0.0132(10) Uani 1 1 d .
O19 O 0.0508(4) 0.3878(3) 0.4817(3) 0.0103(9) Uani 1 1 d .
O20 O 0.0465(4) 0.5097(3) 0.3903(3) 0.0129(10) Uani 1 1 d .
O21 O 0.6740(4) 0.4888(3) 0.2522(3) 0.0132(10) Uani 1 1 d .
O22 O 0.0284(4) 0.3384(3) 0.3089(3) 0.0126(10) Uani 1 1 d .
O23 O 0.7297(5) 0.4765(4) 0.4472(4) 0.0258(13) Uani 1 1 d .
H23A H 0.671(7) 0.446(6) 0.425(5) 0.054(16) Uiso 1 1 d .
H23B H 0.710(9) 0.464(6) 0.498(3) 0.054(16) Uiso 1 1 d .
O24 O 0.3839(5) 0.5260(3) 0.3781(4) 0.0210(11) Uani 1 1 d .
H24A H 0.433(7) 0.482(4) 0.384(7) 0.054(16) Uiso 1 1 d .
H24B H 0.443(7) 0.564(5) 0.376(6) 0.054(16) Uiso 1 1 d .
C1 C 0.3923(6) 0.3079(4) 0.1903(4) 0.0106(14) Uani 1 1 d .
C6 C 0.1491(6) 0.7746(5) 0.3221(4) 0.0120(14) Uani 1 1 d .
C5 C 0.2281(6) 0.7426(4) 0.2434(4) 0.0115(14) Uani 1 1 d .
C10 C 0.0283(6) 0.4717(4) 0.4616(4) 0.0101(14) Uani 1 1 d .
C4 C -0.0547(6) 0.6062(5) 0.1587(4) 0.0115(14) Uani 1 1 d .
C3 C 0.0490(6) 0.6254(5) 0.0883(4) 0.0122(14) Uani 1 1 d .
C9 C 0.5070(6) 0.4956(4) 0.0510(4) 0.0107(14) Uani 1 1 d U
C8 C 0.6332(6) 0.8110(4) 0.0817(4) 0.0106(14) Uani 1 1 d .
C7 C 0.6734(6) 0.7305(4) 0.0216(4) 0.0089(13) Uani 1 1 d .
C2 C 0.4770(6) 0.2331(4) 0.1485(4) 0.0083(13) Uani 1 1 d .
O1S O 0.086(4) 0.389(3) 0.101(2) 0.025 Uiso 0.135(11) 1 d .

loop_
_atom_site_aniso_label
_atom_site_aniso_U_11
_atom_site_aniso_U_22
_atom_site_aniso_U_33
_atom_site_aniso_U_23
_atom_site_aniso_U_13
_atom_site_aniso_U_12
Ba1 0.00672(19) 0.0117(2) 0.01043(19) 0.00128(15) 0.00127(15) 0.00267(15)
Ba2 0.0079(2) 0.0081(2) 0.0154(2) 0.00128(15) 0.00114(15) 0.00166(15)
Ba3 0.00702(19) 0.0091(2) 0.0119(2) 0.00105(15) 0.00256(15) 0.00058(15)
V1 0.0064(5) 0.0075(6) 0.0101(5) 0.0003(4) 0.0007(4) -0.0004(4)
V2 0.0061(5) 0.0095(6) 0.0105(5) -0.0008(4) -0.0001(4) 0.0006(4)
O1 0.012(2) 0.009(2) 0.009(2) 0.0004(18) 0.0019(18) -0.0013(18)
O2 0.011(2) 0.013(3) 0.015(2) -0.0029(19) 0.0042(19) -0.0017(19)
O3 0.007(2) 0.006(2) 0.014(2) 0.0026(18) 0.0002(18) -0.0001(18)
O4 0.005(2) 0.008(2) 0.023(3) -0.0016(19) 0.0018(19) -0.0030(18)
O5 0.009(2) 0.017(3) 0.011(2) -0.0007(19) 0.0005(18) -0.001(2)
O6 0.004(2) 0.014(3) 0.009(2) 0.0021(19) 0.0021(17) 0.0025(18)
O7 0.005(2) 0.013(3) 0.016(2) 0.006(2) 0.0026(18) 0.0006(18)
O8 0.009(2) 0.008(2) 0.011(2) 0.0008(18) 0.0029(18) 0.0025(18)
O9 0.015(2) 0.015(3) 0.015(2) -0.003(2) -0.002(2) 0.000(2)
O10 0.009(2) 0.010(2) 0.012(2) -0.0014(18) 0.0039(18) 0.0003(19)
O11 0.016(3) 0.018(3) 0.017(2) 0.005(2) 0.003(2) -0.011(2)
O12 0.006(2) 0.015(3) 0.014(2) -0.0028(19) 0.0017(18) -0.0009(19)
O13 0.011(2) 0.009(2) 0.016(2) -0.0022(18) -0.0006(19) -0.0016(19)
O14 0.011(2) 0.006(2) 0.015(2) 0.0002(18) 0.0011(19) -0.0008(18)
O15 0.011(2) 0.011(2) 0.016(2) -0.0024(19) -0.0044(19) -0.0009(19)
O16 0.007(2) 0.011(2) 0.016(2) -0.0018(19) -0.0029(19) 0.0003(19)
O17 0.004(2) 0.011(2) 0.012(2) 0.0012(18) -0.0024(18) 0.0000(18)
O18 0.013(2) 0.010(2) 0.016(2) 0.0006(19) 0.000(2) 0.0029(19)
O19 0.013(2) 0.008(2) 0.011(2) -0.0020(18) 0.0006(18) 0.0037(18)
O20 0.013(2) 0.016(3) 0.010(2) 0.0020(19) 0.0002(19) 0.0019(19)
O21 0.009(2) 0.014(3) 0.016(2) -0.0013(19) 0.0013(19) 0.0005(19)
O22 0.009(2) 0.016(3) 0.013(2) -0.0042(19) -0.0003(18) -0.0001(19)
O23 0.014(3) 0.036(4) 0.028(3) 0.002(3) 0.000(2) -0.010(2)
O24 0.016(3) 0.015(3) 0.032(3) 0.000(2) 0.000(2) -0.005(2)
C1 0.013(4) 0.009(3) 0.010(3) 0.005(3) -0.001(3) 0.002(3)
C6 0.013(3) 0.012(4) 0.011(3) 0.004(3) -0.004(3) 0.000(3)
C5 0.011(3) 0.008(4) 0.015(3) -0.003(3) -0.007(3) 0.006(3)
C10 0.002(3) 0.014(4) 0.014(3) -0.005(3) -0.001(3) 0.001(3)
C4 0.007(3) 0.013(4) 0.015(3) -0.006(3) -0.003(3) 0.000(3)
C3 0.010(3) 0.020(4) 0.007(3) -0.002(3) -0.001(3) 0.003(3)
C9 0.009(3) 0.005(3) 0.017(3) 0.000(2) -0.001(2) -0.005(2)
C8 0.008(3) 0.010(4) 0.014(3) 0.004(3) 0.003(3) -0.002(3)
C7 0.011(3) 0.011(4) 0.005(3) 0.005(2) -0.001(3) 0.001(3)
C2 0.006(3) 0.010(3) 0.008(3) -0.001(3) 0.002(2) -0.001(3)

loop_
_atom_type_symbol
_atom_type_description
_atom_type_scat_dispersion_real
_atom_type_scat_dispersion_imag
_atom_type_scat_source
C C 0.0033 0.0016 'International Tables Vol C Tables 4.2.6.8 and 6.1.1.4'
H H 0.0000 0.0000 'International Tables Vol C Tables 4.2.6.8 and 6.1.1.4'
Ba Ba -0.3244 2.2819 'International Tables Vol C Tables 4.2.6.8 and 6.1.1.4'
O O 0.0106 0.0060 'International Tables Vol C Tables 4.2.6.8 and 6.1.1.4'
V V 0.3005 0.5294 'International Tables Vol C Tables 4.2.6.8 and 6.1.1.4'

loop_
_geom_angle_atom_site_label_1
_geom_angle_atom_site_label_2
_geom_angle_atom_site_label_3
_geom_angle
_geom_angle_site_symmetry_1
_geom_angle_site_symmetry_3
O2 Ba1 Ba2 130.86(9) 2_655 1_655
O2 Ba1 O7 113.37(12) 2_655 1_655
O2 Ba1 O8 67.53(12) 2_655 1_655
O2 Ba1 O14 62.97(12) 2_655 4_576
O2 Ba1 O19 117.47(13) 2_655 3_666
O2 Ba1 O20 154.09(13) 2_655 1_655
O2 Ba1 O21 105.11(13) 2_655 .
O2 Ba1 O23 130.57(14) 2_655 .
O2 Ba1 C4 90.92(15) 2_655 1_655
O4 Ba1 Ba2 153.72(9) 2_655 1_655
O4 Ba1 O2 59.73(13) 2_655 2_655
O4 Ba1 O7 124.74(13) 2_655 1_655
O4 Ba1 O8 98.67(12) 2_655 1_655
O4 Ba1 O14 71.56(12) 2_655 4_576
O4 Ba1 O19 109.00(13) 2_655 3_666
O4 Ba1 O20 145.02(13) 2_655 1_655
O4 Ba1 O21 67.12(13) 2_655 .
O4 Ba1 O23 71.99(14) 2_655 .
O4 Ba1 C4 117.41(15) 2_655 1_655
O7 Ba1 Ba2 32.25(8) 1_655 1_655
O7 Ba1 O8 45.89(12) 1_655 1_655
O7 Ba1 O14 160.40(12) 1_655 4_576
O7 Ba1 O21 62.74(12) 1_655 .
O7 Ba1 O23 101.84(14) 1_655 .
O7 Ba1 C4 22.74(14) 1_655 1_655
O8 Ba1 Ba2 71.07(8) 1_655 1_655
O8 Ba1 O14 127.21(12) 1_655 4_576
O8 Ba1 O21 73.13(12) 1_655 .
O8 Ba1 O23 133.87(14) 1_655 .
O8 Ba1 C4 24.13(14) 1_655 1_655
O11 Ba1 Ba2 64.38(10) 1_655 1_655
O11 Ba1 O2 82.27(14) 1_655 2_655
O11 Ba1 O4 138.93(14) 1_655 2_655
O11 Ba1 O7 82.57(13) 1_655 1_655
O11 Ba1 O8 78.54(13) 1_655 1_655
O11 Ba1 O14 77.87(13) 1_655 4_576
O11 Ba1 O19 73.49(13) 1_655 3_666
O11 Ba1 O20 71.84(14) 1_655 1_655
O11 Ba1 O21 144.79(13) 1_655 .
O11 Ba1 O23 137.66(14) 1_655 .
O11 Ba1 C4 74.92(15) 1_655 1_655
O14 Ba1 Ba2 134.12(8) 4_576 1_655
O14 Ba1 C4 144.49(14) 4_576 1_655
O19 Ba1 Ba2 87.63(8) 3_666 1_655
O19 Ba1 O7 119.08(12) 3_666 1_655
O19 Ba1 O8 150.25(12) 3_666 1_655
O19 Ba1 O14 56.01(12) 3_666 4_576
O19 Ba1 O20 56.33(12) 3_666 1_655
O19 Ba1 O21 127.52(12) 3_666 .
O19 Ba1 O23 67.65(14) 3_666 .
O19 Ba1 C4 133.35(14) 3_666 1_655
O20 Ba1 Ba2 34.27(9) 1_655 1_655
O20 Ba1 O7 63.15(12) 1_655 1_655
O20 Ba1 O8 105.33(12) 1_655 1_655
O20 Ba1 O14 110.93(12) 1_655 4_576
O20 Ba1 O21 95.81(12) 1_655 .
O20 Ba1 O23 73.03(14) 1_655 .
O20 Ba1 C4 81.64(15) 1_655 1_655
O21 Ba1 Ba2 86.63(8) . 1_655
O21 Ba1 O14 136.50(12) . 4_576
O21 Ba1 C4 70.64(14) . 1_655
O23 Ba1 Ba2 97.29(11) . 1_655
O23 Ba1 O14 93.48(14) . 4_576
O23 Ba1 O21 61.51(13) . .
O23 Ba1 C4 122.02(16) . 1_655
C4 Ba1 Ba2 47.60(12) 1_655 1_655
O1 Ba2 O5 108.68(11) . .
O1 Ba2 O18 55.86(11) . .
O1 Ba2 C1 23.51(14) . .
O2 Ba2 O1 45.72(12) . .
O2 Ba2 O5 104.06(12) . .
O2 Ba2 O16 61.37(12) . 2_645
O2 Ba2 O18 84.54(12) . .
O2 Ba2 O20 120.63(13) . .
O2 Ba2 O22 66.81(12) . .
O2 Ba2 O24 105.40(14) . .
O2 Ba2 C1 22.38(14) . .
O5 Ba2 O18 59.36(11) . .
O5 Ba2 C1 105.73(14) . .
O7 Ba2 O1 160.11(12) . .
O7 Ba2 O2 119.61(13) . .
O7 Ba2 O5 57.65(12) . .
O7 Ba2 O16 123.94(12) . 2_645
O7 Ba2 O18 116.13(11) . .
O7 Ba2 O20 63.73(12) . .
O7 Ba2 O22 73.38(12) . .
O7 Ba2 O24 129.54(14) . .
O7 Ba2 C1 139.75(15) . .
O9 Ba2 O1 114.31(13) . .
O9 Ba2 O2 150.72(13) . .
O9 Ba2 O5 57.55(12) . .
O9 Ba2 O7 72.29(13) . .
O9 Ba2 O16 137.36(13) . 2_645
O9 Ba2 O18 66.61(12) . .
O9 Ba2 O20 88.63(13) . .
O9 Ba2 O22 140.08(13) . .
O9 Ba2 O24 79.64(14) . .
O9 Ba2 C1 133.46(15) . .
O16 Ba2 O1 65.06(12) 2_645 .
O16 Ba2 O5 164.83(12) 2_645 .
O16 Ba2 O18 119.54(11) 2_645 .
O16 Ba2 O22 55.33(12) 2_645 .
O16 Ba2 C1 62.70(14) 2_645 .
O20 Ba2 O1 132.81(12) . .
O20 Ba2 O5 118.30(12) . .
O20 Ba2 O16 70.30(12) . 2_645
O20 Ba2 O18 152.32(12) . .
O20 Ba2 O22 57.87(12) . .
O20 Ba2 C1 131.94(14) . .
O22 Ba2 O1 104.89(12) . .
O22 Ba2 O5 116.87(12) . .
O22 Ba2 O18 149.76(11) . .
O22 Ba2 C1 86.36(14) . .
O24 Ba2 O1 70.20(13) . .
O24 Ba2 O5 133.13(13) . .
O24 Ba2 O16 59.53(13) . 2_645
O24 Ba2 O18 88.19(13) . .
O24 Ba2 O20 74.75(14) . .
O24 Ba2 O22 107.99(13) . .
O24 Ba2 C1 89.43(15) . .
C1 Ba2 O18 67.97(13) . .
O1S Ba2 O1 93.8(8) . .
O1S Ba2 O2 58.9(8) . .
O1S Ba2 O5 54.4(8) . .
O1S Ba2 O7 66.7(8) . .
O1S Ba2 O9 111.5(8) . .
O1S Ba2 O16 111.0(8) . 2_645
O1S Ba2 O18 85.6(8) . .
O1S Ba2 O20 116.3(8) . .
O1S Ba2 O22 71.7(8) . .
O1S Ba2 O24 163.5(8) . .
O1S Ba2 C1 74.1(8) . .
O3 Ba3 O5 123.36(12) 3_665 .
O3 Ba3 O6 114.00(12) 3_665 .
O3 Ba3 O9 173.79(12) 3_665 .
O3 Ba3 O10 134.23(12) 3_665 .
O3 Ba3 O12 51.97(11) 3_665 4_575
O3 Ba3 O15 81.60(12) 3_665 .
O3 Ba3 O17 61.88(12) 3_665 3_665
O3 Ba3 C5 154.73(14) 3_665 .
O3 Ba3 C3 126.37(14) 3_665 .
O5 Ba3 O6 46.25(12) . .
O5 Ba3 O9 56.77(12) . .
O5 Ba3 O10 96.88(12) . .
O5 Ba3 O12 72.42(11) . 4_575
O5 Ba3 O15 154.98(12) . .
O5 Ba3 C5 75.02(14) . .
O5 Ba3 C3 23.13(15) . .
O6 Ba3 O9 61.11(12) . .
O6 Ba3 O10 76.95(11) . .
O6 Ba3 O12 72.09(11) . 4_575
O6 Ba3 O15 126.24(12) . .
O6 Ba3 C5 64.14(13) . .
O6 Ba3 C3 24.15(14) . .
O9 Ba3 O10 42.74(12) . .
O9 Ba3 O12 126.31(11) . 4_575
O9 Ba3 C5 21.12(14) . .
O9 Ba3 C3 50.83(14) . .
O10 Ba3 O12 145.42(11) . 4_575
O10 Ba3 C5 22.19(13) . .
O10 Ba3 C3 82.40(14) . .
O12 Ba3 C5 136.08(13) 4_575 .
O13 Ba3 O3 62.88(12) . 3_665
O13 Ba3 O5 130.71(13) . .
O13 Ba3 O6 174.42(12) . .
O13 Ba3 O9 122.34(12) . .
O13 Ba3 O10 108.57(12) . .
O13 Ba3 O12 102.78(12) . 4_575
O13 Ba3 O15 58.74(12) . .
O13 Ba3 O17 61.86(12) . 3_665
O13 Ba3 C5 120.80(14) . .
O13 Ba3 C3 153.59(15) . .
O15 Ba3 O9 98.24(12) . .
O15 Ba3 O10 59.60(12) . .
O15 Ba3 O12 131.55(12) . 4_575
O15 Ba3 C5 80.76(14) . .
O15 Ba3 C3 141.04(15) . .
O17 Ba3 O5 78.67(12) 3_665 .
O17 Ba3 O6 112.72(12) 3_665 .
O17 Ba3 O9 122.87(12) 3_665 .
O17 Ba3 O10 157.84(12) 3_665 .
O17 Ba3 O12 54.14(11) 3_665 4_575
O17 Ba3 O15 119.46(12) 3_665 .
O17 Ba3 C5 143.30(14) 3_665 .
O17 Ba3 C3 98.88(15) 3_665 .
O18 Ba3 O3 114.09(13) . 3_665
O18 Ba3 O5 68.52(13) . .
O18 Ba3 O6 112.73(13) . .
O18 Ba3 O9 72.00(13) . .
O18 Ba3 O10 99.51(12) . .
O18 Ba3 O12 106.31(12) . 4_575
O18 Ba3 O13 66.15(13) . .
O18 Ba3 O15 104.77(13) . .
O18 Ba3 O17 58.54(12) . 3_665
O18 Ba3 C5 87.92(14) . .
O18 Ba3 C3 88.69(15) . .
C3 Ba3 O12 75.69(13) . 4_575
C3 Ba3 C5 63.06(15) . .
O1 V1 Ba3 100.66(12) . 3_665
O1 V1 O3 74.60(16) . .
O1 V1 O10 92.51(17) . 2_645
O3 V1 Ba3 46.05(10) . 3_665
O10 V1 Ba3 112.57(12) 2_645 3_665
O10 V1 O3 76.43(16) 2_645 .
O12 V1 Ba3 55.23(12) 2_645 3_665
O12 V1 O1 148.40(18) 2_645 .
O12 V1 O3 73.81(16) 2_645 .
O12 V1 O10 80.98(17) 2_645 2_645
O12 V1 O17 85.40(17) 2_645 .
O17 V1 Ba3 44.56(12) . 3_665
O17 V1 O1 89.31(17) . .
O17 V1 O3 81.79(16) . .
O17 V1 O10 156.80(18) . 2_645
O21 V1 Ba3 140.55(16) . 3_665
O21 V1 O1 101.4(2) . .
O21 V1 O3 173.37(19) . .
O21 V1 O10 98.7(2) . 2_645
O21 V1 O12 110.1(2) . 2_645
O21 V1 O17 103.6(2) . .
O6 V2 Ba2 150.61(13) 2_545 .
O6 V2 O8 81.34(17) 2_545 2_545
O6 V2 O14 84.75(17) 2_545 2_645
O6 V2 O16 160.79(18) 2_545 2_645
O6 V2 O19 91.44(18) 2_545 .
O8 V2 Ba2 104.34(12) 2_545 .
O8 V2 O14 83.53(17) 2_545 2_645
O8 V2 O16 93.71(17) 2_545 2_645
O14 V2 Ba2 124.30(12) 2_645 .
O16 V2 Ba2 48.60(12) 2_645 .
O16 V2 O14 76.23(16) 2_645 2_645
O19 V2 Ba2 88.15(13) . .
O19 V2 O8 165.45(18) . 2_545
O19 V2 O14 83.24(17) . 2_645
O19 V2 O16 89.00(18) . 2_645
O22 V2 Ba2 46.02(16) . .
O22 V2 O6 105.1(2) . 2_545
O22 V2 O8 96.2(2) . 2_545
O22 V2 O14 170.0(2) . 2_645
O22 V2 O16 93.8(2) . 2_645
O22 V2 O19 97.8(2) . .
V1 O1 Ba2 143.84(19) . .
C1 O1 Ba2 90.9(4) . .
C1 O1 V1 121.4(4) . .
Ba1 O2 Ba2 141.78(17) 2_645 .
C1 O2 Ba1 119.8(4) . 2_645
C1 O2 Ba2 98.3(4) . .
V1 O3 Ba3 96.63(14) . 3_665
C2 O3 Ba3 123.3(4) . 3_665
C2 O3 V1 111.4(4) . .
C2 O4 Ba1 121.4(4) . 2_645
Ba3 O5 Ba2 105.58(13) . .
C3 O5 Ba2 106.0(4) . .
C3 O5 Ba3 92.1(4) . .
V2 O6 Ba3 143.2(2) 2 .
C3 O6 Ba3 90.1(3) . .
C3 O6 V2 114.8(4) . 2
Ba2 O7 Ba1 114.45(15) . 1_455
C4 O7 Ba1 93.3(4) . 1_455
C4 O7 Ba2 116.2(4) . .
V2 O8 Ba1 130.33(19) 2 1_455
C4 O8 Ba1 90.9(4) . 1_455
C4 O8 V2 113.0(4) . 2
Ba2 O9 Ba3 108.11(14) . .
C5 O9 Ba2 151.0(4) . .
C5 O9 Ba3 98.2(4) . .
V1 O10 Ba3 156.32(19) 2_655 .
C5 O10 Ba3 93.2(4) . .
C5 O10 V1 109.4(4) . 2_655
C6 O11 Ba1 160.4(4) . 1_455
V1 O12 Ba3 93.35(15) 2_655 4_576
C6 O12 Ba3 107.3(4) . 4_576
C6 O12 V1 113.8(4) . 2_655
C7 O13 Ba3 122.9(4) . .
V2 O14 Ba1 103.50(15) 2_655 4_575
C7 O14 Ba1 111.6(4) . 4_575
C7 O14 V2 110.0(4) . 2_655
C8 O15 Ba3 115.1(4) . .
V2 O16 Ba2 99.14(15) 2_655 2_655
C8 O16 Ba2 143.1(4) . 2_655
C8 O16 V2 117.0(4) . 2_655
V1 O17 Ba3 104.97(17) . 3_665
C9 O17 Ba3 116.6(4) . 3_665
C9 O17 V1 128.8(4) . .
Ba3 O18 Ba2 100.90(13) . .
C9 O18 Ba2 135.1(4) . .
C9 O18 Ba3 117.7(4) . .
V2 O19 Ba1 117.24(18) . 3_666
C10 O19 Ba1 112.0(4) . 3_666
C10 O19 V2 124.0(4) . .
Ba1 O20 Ba2 111.90(14) 1_455 .
C10 O20 Ba1 109.9(4) . 1_455
C10 O20 Ba2 136.0(4) . .
V1 O21 Ba1 157.1(2) . .
V2 O22 Ba2 110.5(2) . .
Ba1 O23 H23A 119(6) . .
Ba1 O23 H23B 139(7) . .
H23A O23 H23B 95(7) . .
Ba2 O24 H24A 105(7) . .
Ba2 O24 H24B 128(7) . .
H24A O24 H24B 95(7) . .
O1 C1 Ba2 65.6(3) . .
O1 C1 C2 116.2(5) . .
O2 C1 Ba2 59.3(3) . .
O2 C1 O1 124.1(6) . .
O2 C1 C2 119.6(6) . .
C2 C1 Ba2 169.3(4) . .
O11 C6 O12 125.8(6) . .
O11 C6 C5 120.5(6) . .
O12 C6 C5 113.7(5) . .
O9 C5 Ba3 60.7(3) . .
O9 C5 O10 122.6(6) . .
O9 C5 C6 121.6(6) . .
O10 C5 Ba3 64.7(3) . .
O10 C5 C6 115.8(5) . .
C6 C5 Ba3 163.2(4) . .
O19 C10 C10 113.3(7) . 3_566
O20 C10 O19 127.5(6) . .
O20 C10 C10 119.2(7) . 3_566
O7 C4 Ba1 63.9(3) . 1_455
O7 C4 O8 124.4(6) . .
O7 C4 C3 120.6(6) . .
O8 C4 Ba1 65.0(3) . 1_455
O8 C4 C3 114.7(6) . .
C3 C4 Ba1 151.4(4) . 1_455
O5 C3 Ba3 64.8(3) . .
O5 C3 O6 125.6(6) . .
O5 C3 C4 119.4(6) . .
O6 C3 Ba3 65.7(3) . .
O6 C3 C4 114.6(5) . .
C4 C3 Ba3 150.3(4) . .
O17 C9 C9 113.7(7) . 3_665
O18 C9 O17 127.0(6) . .
O18 C9 C9 119.2(7) . 3_665
O15 C8 O16 126.2(6) . .
O15 C8 C7 120.3(6) . .
O16 C8 C7 113.4(5) . .
O13 C7 O14 129.0(6) . .
O13 C7 C8 118.2(5) . .
O14 C7 C8 112.8(5) . .
O3 C2 C1 115.1(5) . .
O4 C2 O3 126.5(6) . .
O4 C2 C1 118.4(5) . .

loop_
_geom_bond_atom_site_label_1
_geom_bond_atom_site_label_2
_geom_bond_distance
_geom_bond_site_symmetry_2
Ba1 Ba2 4.7142(6) 1_655
Ba1 O2 2.764(4) 2_655
Ba1 O4 2.741(4) 2_655
Ba1 O7 2.843(4) 1_655
Ba1 O8 2.864(4) 1_655
Ba1 O11 2.694(4) 1_655
Ba1 O14 3.059(4) 4_576
Ba1 O19 2.804(4) 3_666
Ba1 O20 2.829(4) 1_655
Ba1 O21 3.018(4) .
Ba1 O23 2.889(5) .
Ba1 C4 3.160(6) 1_655
Ba2 O1 2.921(4) .
Ba2 O2 2.788(4) .
Ba2 O5 2.997(4) .
Ba2 O7 2.764(4) .
Ba2 O9 2.756(5) .
Ba2 O16 2.869(4) 2_645
Ba2 O18 3.304(4) .
Ba2 O20 2.861(4) .
Ba2 O22 2.902(4) .
Ba2 O24 2.855(5) .
Ba2 C1 3.208(6) .
Ba2 O1S 2.74(4) .
Ba3 O3 2.771(4) 3_665
Ba3 O5 2.846(4) .
Ba3 O6 2.865(4) .
Ba3 O9 2.990(4) .
Ba3 O10 3.073(4) .
Ba3 O12 3.146(4) 4_575
Ba3 O13 2.769(4) .
Ba3 O15 2.905(4) .
Ba3 O17 2.776(4) 3_665
Ba3 O18 2.712(4) .
Ba3 C5 3.395(6) .
Ba3 C3 3.143(7) .
V1 Ba3 3.8229(11) 3_665
V1 O1 2.019(4) .
V1 O3 2.333(4) .
V1 O10 2.040(4) 2_645
V1 O12 1.996(4) 2_645
V1 O17 2.007(4) .
V1 O21 1.596(4) .
V2 O6 2.006(4) 2_545
V2 O8 2.036(4) 2_545
V2 O14 2.148(4) 2_645
V2 O16 2.042(4) 2_645
V2 O19 2.007(4) .
V2 O22 1.605(4) .
O1 C1 1.280(8) .
O2 Ba1 2.764(4) 2_645
O2 C1 1.234(8) .
O3 Ba3 2.771(4) 3_665
O3 C2 1.266(7) .
O4 Ba1 2.741(4) 2_645
O4 C2 1.232(7) .
O5 C3 1.236(8) .
O6 V2 2.006(4) 2
O6 C3 1.286(8) .
O7 Ba1 2.843(4) 1_455
O7 C4 1.223(8) .
O8 Ba1 2.864(4) 1_455
O8 V2 2.036(4) 2
O8 C4 1.292(8) .
O9 C5 1.236(8) .
O10 V1 2.040(4) 2_655
O10 C5 1.284(8) .
O11 Ba1 2.694(4) 1_455
O11 C6 1.223(8) .
O12 Ba3 3.146(4) 4_576
O12 V1 1.996(4) 2_655
O12 C6 1.292(8) .
O13 C7 1.230(8) .
O14 Ba1 3.059(4) 4_575
O14 V2 2.148(4) 2_655
O14 C7 1.273(7) .
O15 C8 1.233(8) .
O16 Ba2 2.869(4) 2_655
O16 V2 2.042(4) 2_655
O16 C8 1.276(7) .
O17 Ba3 2.776(4) 3_665
O17 C9 1.282(8) .
O18 C9 1.236(8) .
O19 Ba1 2.803(4) 3_666
O19 C10 1.277(8) .
O20 Ba1 2.829(4) 1_455
O20 C10 1.236(8) .
O23 H23A 0.82(4) .
O23 H23B 0.82(4) .
O24 H24A 0.82(4) .
O24 H24B 0.82(4) .
C1 C2 1.535(9) .
C6 C5 1.527(9) .
C10 C10 1.549(12) 3_566
C4 Ba1 3.159(6) 1_455
C4 C3 1.546(9) .
C9 C9 1.563(13) 3_665
C8 C7 1.547(9) .

loop_
_geom_hbond_atom_site_label_D
_geom_hbond_atom_site_label_H
_geom_hbond_atom_site_label_A
_geom_hbond_distance_DH
_geom_hbond_distance_HA
_geom_hbond_distance_DA
_geom_hbond_angle_DHA
_geom_hbond_site_symmetry_A
O23 H23A O15 0.82(4) 2.51(5) 3.287(7) 158(8) 2_645
O23 H23B O24 0.82(4) 2.13(5) 2.920(7) 159(10) 3_666
O24 H24A O15 0.82(4) 2.23(5) 2.989(7) 155(8) 2_645
O24 H24B O4 0.82(4) 1.91(5) 2.728(7) 176(10) 2_655

loop_
_geom_torsion_atom_site_label_1
_geom_torsion_atom_site_label_2
_geom_torsion_atom_site_label_3
_geom_torsion_atom_site_label_4
_geom_torsion
_geom_torsion_site_symmetry_1
_geom_torsion_site_symmetry_4
Ba1 O2 C1 Ba2 176.9(4) 2_645 .
Ba1 O2 C1 O1 -172.6(4) 2_645 .
Ba1 O2 C1 C2 9.2(7) 2_645 .
Ba1 O4 C2 O3 -169.0(5) 2_645 .
Ba1 O4 C2 C1 9.3(7) 2_645 .
Ba1 O7 C4 O8 -25.3(6) 1_455 .
Ba1 O7 C4 C3 147.8(5) 1_455 .
Ba1 O8 C4 O7 25.0(6) 1_455 .
Ba1 O8 C4 C3 -148.4(5) 1_455 .
Ba1 O11 C6 O12 130.1(11) 1_455 .
Ba1 O11 C6 C5 -52.0(16) 1_455 .
Ba1 O14 C7 O13 98.7(7) 4_575 .
Ba1 O14 C7 C8 -79.8(5) 4_575 .
Ba1 O19 C10 O20 138.2(6) 3_666 .
Ba1 O19 C10 C10 -41.9(7) 3_666 3_566
Ba1 O20 C10 O19 139.3(6) 1_455 .
Ba1 O20 C10 C10 -40.6(8) 1_455 3_566
Ba1 C4 C3 Ba3 13.5(16) 1_455 .
Ba1 C4 C3 O5 103.6(9) 1_455 .
Ba1 C4 C3 O6 -70.2(10) 1_455 .
Ba2 O1 C1 O2 -9.9(6) . .
Ba2 O1 C1 C2 168.3(5) . .
Ba2 O2 C1 O1 10.5(7) . .
Ba2 O2 C1 C2 -167.6(5) . .
Ba2 O5 C3 Ba3 106.8(2) . .
Ba2 O5 C3 O6 133.2(6) . .
Ba2 O5 C3 C4 -39.9(6) . .
Ba2 O7 C4 Ba1 -119.4(3) . 1_455
Ba2 O7 C4 O8 -144.6(5) . .
Ba2 O7 C4 C3 28.4(7) . .
Ba2 O9 C5 Ba3 155.4(9) . .
Ba2 O9 C5 O10 136.0(7) . .
Ba2 O9 C5 C6 -43.9(11) . .
Ba2 O16 C8 O15 12.4(11) 2_655 .
Ba2 O16 C8 C7 -170.4(4) 2_655 .
Ba2 O18 C9 O17 -64.5(9) . .
Ba2 O18 C9 C9 116.3(7) . 3_665
Ba2 O20 C10 O19 -21.6(10) . .
Ba2 O20 C10 C10 158.4(5) . 3_566
Ba2 C1 C2 O3 85(2) . .
Ba2 C1 C2 O4 -94(2) . .
Ba3 V1 O21 Ba1 -77.4(7) 3_665 .
Ba3 O3 C2 O4 76.6(8) 3_665 .
Ba3 O3 C2 C1 -101.8(5) 3_665 .
Ba3 O5 C3 O6 26.3(6) . .
Ba3 O5 C3 C4 -146.8(5) . .
Ba3 O6 C3 O5 -26.1(6) . .
Ba3 O6 C3 C4 147.3(5) . .
Ba3 O9 C5 O10 -19.4(6) . .
Ba3 O9 C5 C6 160.6(5) . .
Ba3 O10 C5 O9 18.7(6) . .
Ba3 O10 C5 C6 -161.4(4) . .
Ba3 O12 C6 O11 70.4(7) 4_576 .
Ba3 O12 C6 C5 -107.6(5) 4_576 .
Ba3 O13 C7 O14 -170.5(5) . .
Ba3 O13 C7 C8 8.0(7) . .
Ba3 O15 C8 O16 -157.8(5) . .
Ba3 O15 C8 C7 25.3(7) . .
Ba3 O17 C9 O18 151.2(5) 3_665 .
Ba3 O17 C9 C9 -29.6(8) 3_665 3_665
Ba3 O18 C9 O17 149.6(5) . .
Ba3 O18 C9 C9 -29.6(9) . 3_665
V1 O1 C1 Ba2 -162.9(4) . .
V1 O1 C1 O2 -172.8(5) . .
V1 O1 C1 C2 5.4(7) . .
V1 O3 C2 O4 -169.5(5) . .
V1 O3 C2 C1 12.1(6) . .
V1 O10 C5 Ba3 -172.7(3) 2_655 .
V1 O10 C5 O9 -154.0(5) 2_655 .
V1 O10 C5 C6 26.0(6) 2_655 .
V1 O12 C6 O11 172.2(5) 2_655 .
V1 O12 C6 C5 -5.8(6) 2_655 .
V1 O17 C9 O18 10.5(9) . .
V1 O17 C9 C9 -170.2(5) . 3_665
V2 O6 C3 Ba3 -152.1(3) 2 .
V2 O6 C3 O5 -178.2(5) 2 .
V2 O6 C3 C4 -4.8(6) 2 .
V2 O8 C4 Ba1 135.2(3) 2 1_455
V2 O8 C4 O7 160.2(5) 2 .
V2 O8 C4 C3 -13.2(6) 2 .
V2 O14 C7 O13 -146.9(6) 2_655 .
V2 O14 C7 C8 34.5(6) 2_655 .
V2 O16 C8 O15 179.8(5) 2_655 .
V2 O16 C8 C7 -3.1(6) 2_655 .
V2 O19 C10 O20 -12.0(9) . .
V2 O19 C10 C10 167.9(5) . 3_566
O1 V1 O21 Ba1 159.8(6) . .
O1 C1 C2 O3 -12.4(8) . .
O1 C1 C2 O4 169.0(5) . .
O2 C1 C2 O3 165.8(6) . .
O2 C1 C2 O4 -12.7(9) . .
O6 V2 O22 Ba2 173.38(16) 2_545 .
O7 C4 C3 Ba3 -77.6(10) . .
O7 C4 C3 O5 12.5(9) . .
O7 C4 C3 O6 -161.3(6) . .
O8 V2 O22 Ba2 -103.94(19) 2_545 .
O8 C4 C3 Ba3 96.1(9) . .
O8 C4 C3 O5 -173.8(5) . .
O8 C4 C3 O6 12.4(8) . .
O10 V1 O21 Ba1 65.4(6) 2_645 .
O11 C6 C5 Ba3 79.9(16) . .
O11 C6 C5 O9 -12.7(9) . .
O11 C6 C5 O10 167.4(6) . .
O12 V1 O21 Ba1 -18.1(7) 2_645 .
O12 C6 C5 Ba3 -102.0(15) . .
O12 C6 C5 O9 165.4(6) . .
O12 C6 C5 O10 -14.5(8) . .
O15 C8 C7 O13 -24.0(9) . .
O15 C8 C7 O14 154.8(6) . .
O16 V2 O22 Ba2 -9.8(2) 2_645 .
O16 C8 C7 O13 158.7(6) . .
O16 C8 C7 O14 -22.6(7) . .
O17 V1 O21 Ba1 -108.1(6) . .
O19 V2 O22 Ba2 79.7(2) . .
